data_7123876
loop_
_publ_author_name
'Li, Jiapeng'
'Yin, Jianhao'
'Wang, Gao-Xiang'
'Yin, Zhu-Bao'
'Zhang, Wen-Xiong'
'Xi, Zhenfeng'

_publ_section_title
;
 Synthesis and reactivity of asymmetric Cr(I) dinitrogen complexes
 supported by cyclopentadienyl-phosphine ligands
;
_journal_name_full 'Chemical Communications'
_journal_paper_doi 10.1039/C9CC02960E
_journal_year 2019
_chemical_formula_moiety 'C45 H47 Cr N P, C4 H10 O'
_chemical_formula_sum 'C49 H57 Cr N O P'
_chemical_formula_weight 758.92
_space_group_crystal_system triclinic
_space_group_IT_number 2
_space_group_name_Hall '-P 1'
_space_group_name_H-M_alt 'P -1'
_symmetry_space_group_name_Hall '-P 1'
_symmetry_space_group_name_H-M 'P -1'
_atom_sites_solution_hydrogens geom
_atom_sites_solution_primary iterative
_audit_creation_date 2019-03-21
_audit_creation_method
;
Olex2 1.2
(compiled 2018.05.29 svn.r3508 for OlexSys, GUI svn.r5506)
;
_audit_update_record
;
2019-04-02 deposited with the CCDC.    2019-07-17 downloaded from the CCDC.
;
_cell_angle_alpha 66.709(2)
_cell_angle_beta 70.729(2)
_cell_angle_gamma 85.951(2)
_cell_formula_units_Z 2
_cell_length_a 11.6433(2)
_cell_length_b 14.5073(4)
_cell_length_c 15.3365(4)
_cell_measurement_reflns_used 17874
_cell_measurement_temperature 180.00(10)
_cell_measurement_theta_max 30.5450
_cell_measurement_theta_min 3.7140
_cell_volume 2240.74(10)
_computing_cell_refinement 'CrysAlisPro 1.171.39.33c (Rigaku OD, 2017)'
_computing_data_collection 'CrysAlisPro 1.171.39.33c (Rigaku OD, 2017)'
_computing_data_reduction 'CrysAlisPro 1.171.39.33c (Rigaku OD, 2017)'
_computing_molecular_graphics 'Olex2 (Dolomanov et al., 2009)'
_computing_publication_material 'Olex2 (Dolomanov et al., 2009)'
_computing_structure_refinement 'olex2.refine (Bourhis et al., 2015)'
_computing_structure_solution 'olex2.solve (Bourhis et al., 2015)'
_diffrn_ambient_environment N~2~
_diffrn_ambient_temperature 180.00(10)
_diffrn_detector 'CCD plate'
_diffrn_measured_fraction_theta_full 0.997
_diffrn_measured_fraction_theta_max 0.997
_diffrn_measurement_details
;
List of Runs (angles in degrees, time in seconds):

  # Type    Start    End  Width  t~exp~   \w     \q     \k     \f   Frames
#--------------------------------------------------------------------------
  1  \w    -16.00  30.00   0.50    5.00    --   -1.70 -82.00  30.00   92
  2  \w    -30.00  23.00   0.50    5.00    --   -1.70 -82.00-120.00  106
  3  \w    -33.00  31.00   0.50    5.00    --   -1.70 -82.00-180.00  128
  4  \w    -45.00  24.00   0.50    5.00    --   -1.70 -77.00  90.00  138
  5  \w    -80.00  25.00   0.50    5.00    --    1.90 -19.00  90.00  210
  6  \w     10.00  86.00   0.50    5.00    --    1.90  38.00  30.00  152
  7  \w      9.00  34.00   0.50    5.00    --    1.90 -82.00 -30.00   50
  8  \w    -83.00 -58.00   0.50    5.00    --    1.90 -38.00 -90.00   50
;
_diffrn_measurement_device 'four-circle diffractometer'
_diffrn_measurement_device_type 'XtaLAB AFC12 (RINC): Kappa single'
_diffrn_measurement_method '\w scans'
_diffrn_orient_matrix_type 'CrysAlisPro convention (1999,Acta A55,543-557)'
_diffrn_orient_matrix_UB_11 -0.0080351000
_diffrn_orient_matrix_UB_12 -0.0425949000
_diffrn_orient_matrix_UB_13 0.0456142000
_diffrn_orient_matrix_UB_21 0.0173449000
_diffrn_orient_matrix_UB_22 -0.0313382000
_diffrn_orient_matrix_UB_23 -0.0272131000
_diffrn_orient_matrix_UB_31 0.0618008000
_diffrn_orient_matrix_UB_32 0.0071147000
_diffrn_orient_matrix_UB_33 -0.0048412000
_diffrn_radiation_monochromator mirror
_diffrn_radiation_probe x-ray
_diffrn_radiation_type MoK\a
_diffrn_radiation_wavelength 0.71073
_diffrn_reflns_av_R_equivalents 0.0300
_diffrn_reflns_av_unetI/netI 0.0255
_diffrn_reflns_Laue_measured_fraction_full 0.997
_diffrn_reflns_Laue_measured_fraction_max 0.997
_diffrn_reflns_limit_h_max 14
_diffrn_reflns_limit_h_min -15
_diffrn_reflns_limit_k_max 18
_diffrn_reflns_limit_k_min -18
_diffrn_reflns_limit_l_max 19
_diffrn_reflns_limit_l_min -19
_diffrn_reflns_number 40018
_diffrn_reflns_point_group_measured_fraction_full 0.997
_diffrn_reflns_point_group_measured_fraction_max 0.997
_diffrn_reflns_theta_full 25.242
_diffrn_reflns_theta_max 27.485
_diffrn_reflns_theta_min 3.473
_diffrn_source 'Rotating-anode X-ray tube'
_diffrn_source_type 'Rigaku (Mo) X-ray Source'
_exptl_absorpt_coefficient_mu 0.325
_exptl_absorpt_correction_T_max 1.00000
_exptl_absorpt_correction_T_min 0.79154
_exptl_absorpt_correction_type multi-scan
_exptl_absorpt_process_details
;
CrysAlisPro 1.171.39.33c (Rigaku Oxford Diffraction, 2017)
Empirical absorption correction using spherical harmonics,
 implemented in SCALE3 ABSPACK scaling algorithm.
;
_exptl_crystal_colour 'clear dark blue'
_exptl_crystal_colour_lustre clear
_exptl_crystal_colour_modifier dark
_exptl_crystal_colour_primary blue
_exptl_crystal_density_diffrn 1.125
_exptl_crystal_description block
_exptl_crystal_F_000 810
_exptl_crystal_size_max 0.1
_exptl_crystal_size_mid 0.1
_exptl_crystal_size_min 0.1
_platon_squeeze_details
;

;
_refine_diff_density_max 1.416
_refine_diff_density_min -0.576
_refine_diff_density_rms 0.091
_refine_ls_extinction_method none
_refine_ls_goodness_of_fit_ref 1.084
_refine_ls_hydrogen_treatment constr
_refine_ls_matrix_type full
_refine_ls_number_parameters 484
_refine_ls_number_reflns 10238
_refine_ls_number_restraints 0
_refine_ls_restrained_S_all 1.084
_refine_ls_R_factor_all 0.0605
_refine_ls_R_factor_gt 0.0524
_refine_ls_shift/su_max 0.000
_refine_ls_shift/su_mean 0.000
_refine_ls_structure_factor_coef Fsqd
_refine_ls_weighting_details 'w=1/[\s^2^(Fo^2^)+(0.1043P)^2^+1.3991P] where P=(Fo^2^+2Fc^2^)/3'
_refine_ls_weighting_scheme calc
_refine_ls_wR_factor_gt 0.1637
_refine_ls_wR_factor_ref 0.1718
_reflns_Friedel_coverage 0.000
_reflns_number_gt 8802
_reflns_number_total 10238
_reflns_threshold_expression 'I > 2\s(I)'
_cod_data_source_file c9cc02960e2.cif
_cod_data_source_block 6
_cod_database_code 7123876
_shelx_shelxl_version_number 2017/1
_chemical_oxdiff_formula 'C H P Cr N'
_shelx_space_group_comment
;
The symmetry employed for this shelxl refinement is uniquely defined
by the following loop, which should always be used as a source of
symmetry information in preference to the above space-group names.
They are only intended as comments.
;
_shelx_estimated_absorpt_t_max 0.968
_shelx_estimated_absorpt_t_min 0.968
_reflns_odcompleteness_completeness 99.68
_reflns_odcompleteness_iscentric 1
_reflns_odcompleteness_theta 27.42
_olex2_refinement_description
;
1. Fixed Uiso
 At 1.2 times of:
  All C(H) groups, All C(H,H) groups
 At 1.5 times of:
  All C(H,H,H) groups
2.a Ternary CH refined with riding coordinates:
 C45(H45)
2.b Secondary CH2 refined with riding coordinates:
 C7(H7a,H7b), C25(H25a,H25b), C27(H27a,H27b), C29(H29a,H29b), C31(H31a,H31b),
 C47(H47a,H47b), C48(H48a,H48b)
2.c Aromatic/amide H refined with riding coordinates:
 C2(H2), C3(H3), C4(H4), C5(H5), C14(H14), C15(H15), C16(H16), C17(H17),
 C18(H18), C20(H20), C21(H21), C22(H22), C23(H23), C24(H24), C34(H34), C35(H35),
  C36(H36), C37(H37), C38(H38), C40(H40), C41(H41), C42(H42), C43(H43), C44(H44)
2.d Idealised Me refined as rotating group:
 C26(H26a,H26b,H26c), C28(H28a,H28b,H28c), C30(H30a,H30b,H30c), C32(H32a,H32b,
 H32c), C46(H46a,H46b,H46c), C49(H49a,H49b,H49c)
;
_olex2_submission_special_instructions 'No special instructions were received'
_oxdiff_exptl_absorpt_empirical_details
;
Empirical correction (ABSPACK) includes:
- Absorption correction using spherical harmonics
- Frame scaling
;
_oxdiff_exptl_absorpt_empirical_full_max 1.994
_oxdiff_exptl_absorpt_empirical_full_min 0.497

loop_
_space_group_symop_operation_xyz
'x, y, z'
'-x, -y, -z'

loop_
_atom_site_label
_atom_site_type_symbol
_atom_site_fract_x
_atom_site_fract_y
_atom_site_fract_z
_atom_site_U_iso_or_equiv
_atom_site_adp_type
_atom_site_occupancy
_atom_site_site_symmetry_order
_atom_site_calc_flag
_atom_site_refinement_flags_posn
Cr1 Cr 0.19771(3) 0.33623(2) 0.31817(2) 0.02161(11) Uani 1 1 d .
P1 P 0.41569(4) 0.32071(4) 0.28782(4) 0.02363(13) Uani 1 1 d .
N1 N 0.19950(15) 0.48223(13) 0.24945(13) 0.0252(3) Uani 1 1 d .
C1 C 0.47389(18) 0.24730(16) 0.21062(16) 0.0284(4) Uani 1 1 d .
C2 C 0.5798(2) 0.28182(18) 0.12677(18) 0.0352(5) Uani 1 1 d .
H2 H 0.621900 0.341202 0.111895 0.042 Uiso 1 1 calc R
C3 C 0.6233(2) 0.2292(2) 0.0653(2) 0.0483(6) Uani 1 1 d .
H3 H 0.693938 0.253091 0.009873 0.058 Uiso 1 1 calc R
C4 C 0.5607(3) 0.1408(2) 0.0873(3) 0.0553(8) Uani 1 1 d .
H4 H 0.588513 0.105516 0.046021 0.066 Uiso 1 1 calc R
C5 C 0.4559(2) 0.1049(2) 0.1713(2) 0.0467(6) Uani 1 1 d .
H5 H 0.415285 0.044847 0.186037 0.056 Uiso 1 1 calc R
C6 C 0.41052(19) 0.15682(16) 0.23381(18) 0.0326(5) Uani 1 1 d .
C7 C 0.29906(19) 0.11169(15) 0.32639(18) 0.0319(4) Uani 1 1 d .
H7A H 0.324377 0.093422 0.385009 0.038 Uiso 1 1 calc R
H7B H 0.271633 0.049889 0.326770 0.038 Uiso 1 1 calc R
C8 C 0.19040(17) 0.17516(14) 0.33897(15) 0.0249(4) Uani 1 1 d .
C9 C 0.13431(17) 0.22998(14) 0.26491(15) 0.0245(4) Uani 1 1 d .
C10 C 0.03050(17) 0.27226(15) 0.31223(15) 0.0255(4) Uani 1 1 d .
C11 C 0.02093(18) 0.24216(16) 0.41569(15) 0.0275(4) Uani 1 1 d .
C12 C 0.11915(18) 0.18126(15) 0.43245(15) 0.0273(4) Uani 1 1 d .
C13 C 0.51864(17) 0.43369(15) 0.22138(15) 0.0257(4) Uani 1 1 d .
C14 C 0.6172(2) 0.44534(17) 0.24999(16) 0.0314(4) Uani 1 1 d .
H14 H 0.629760 0.395541 0.306342 0.038 Uiso 1 1 calc R
C15 C 0.6965(2) 0.5312(2) 0.19436(19) 0.0410(5) Uani 1 1 d .
H15 H 0.762050 0.538823 0.213395 0.049 Uiso 1 1 calc R
C16 C 0.6775(2) 0.60554(19) 0.11050(19) 0.0422(6) Uani 1 1 d .
H16 H 0.730638 0.662906 0.073166 0.051 Uiso 1 1 calc R
C17 C 0.5797(2) 0.59452(18) 0.08217(18) 0.0386(5) Uani 1 1 d .
H17 H 0.567322 0.644623 0.025891 0.046 Uiso 1 1 calc R
C18 C 0.49993(19) 0.50913(17) 0.13729(17) 0.0320(4) Uani 1 1 d .
H18 H 0.434148 0.502252 0.118165 0.038 Uiso 1 1 calc R
C19 C 0.45401(18) 0.25119(16) 0.40246(16) 0.0293(4) Uani 1 1 d .
C20 C 0.4060(2) 0.2807(2) 0.48247(18) 0.0382(5) Uani 1 1 d .
H20 H 0.359778 0.336544 0.475139 0.046 Uiso 1 1 calc R
C21 C 0.4261(3) 0.2277(2) 0.5732(2) 0.0508(7) Uani 1 1 d .
H21 H 0.394024 0.248397 0.626163 0.061 Uiso 1 1 calc R
C22 C 0.4938(3) 0.1443(2) 0.5847(2) 0.0572(8) Uani 1 1 d .
H22 H 0.506706 0.108193 0.645619 0.069 Uiso 1 1 calc R
C23 C 0.5426(3) 0.1143(2) 0.5053(3) 0.0542(8) Uani 1 1 d .
H23 H 0.588163 0.058029 0.513202 0.065 Uiso 1 1 calc R
C24 C 0.5238(2) 0.16794(18) 0.4136(2) 0.0386(5) Uani 1 1 d .
H24 H 0.557668 0.148210 0.360217 0.046 Uiso 1 1 calc R
C25 C -0.05963(19) 0.33100(17) 0.26384(17) 0.0317(4) Uani 1 1 d .
H25A H -0.015940 0.378485 0.196449 0.038 Uiso 1 1 calc R
H25B H -0.105410 0.368959 0.302185 0.038 Uiso 1 1 calc R
C26 C -0.1485(2) 0.2616(2) 0.2584(2) 0.0401(5) Uani 1 1 d .
H26A H -0.103718 0.226352 0.217779 0.060 Uiso 1 1 calc GR
H26B H -0.206091 0.301126 0.229136 0.060 Uiso 1 1 calc GR
H26C H -0.191082 0.213978 0.324957 0.060 Uiso 1 1 calc GR
C27 C -0.0796(2) 0.26589(19) 0.49384(18) 0.0369(5) Uani 1 1 d .
H27A H -0.103092 0.333464 0.462854 0.044 Uiso 1 1 calc R
H27B H -0.049059 0.264405 0.546018 0.044 Uiso 1 1 calc R
C28 C -0.1915(3) 0.1929(3) 0.5416(2) 0.0614(9) Uani 1 1 d .
H28A H -0.224451 0.196157 0.490771 0.092 Uiso 1 1 calc GR
H28B H -0.251715 0.210523 0.591613 0.092 Uiso 1 1 calc GR
H28C H -0.168972 0.125786 0.572427 0.092 Uiso 1 1 calc GR
C29 C 0.1406(2) 0.12721(18) 0.53203(17) 0.0358(5) Uani 1 1 d .
H29A H 0.104296 0.162923 0.575195 0.043 Uiso 1 1 calc R
H29B H 0.227608 0.127850 0.520742 0.043 Uiso 1 1 calc R
C30 C 0.0866(3) 0.0183(2) 0.5852(2) 0.0557(8) Uani 1 1 d .
H30A H 0.123389 -0.017785 0.543358 0.084 Uiso 1 1 calc GR
H30B H 0.000143 0.017268 0.597847 0.084 Uiso 1 1 calc GR
H30C H 0.102291 -0.013075 0.647852 0.084 Uiso 1 1 calc GR
C31 C 0.1762(2) 0.24019(16) 0.15730(16) 0.0297(4) Uani 1 1 d .
H31A H 0.263701 0.256032 0.128678 0.036 Uiso 1 1 calc R
H31B H 0.137893 0.295959 0.119344 0.036 Uiso 1 1 calc R
C32 C 0.1468(3) 0.1457(2) 0.1458(2) 0.0438(6) Uani 1 1 d .
H32A H 0.174129 0.157318 0.075829 0.066 Uiso 1 1 calc GR
H32B H 0.060291 0.129632 0.173745 0.066 Uiso 1 1 calc GR
H32C H 0.187380 0.090780 0.180705 0.066 Uiso 1 1 calc GR
C33 C 0.20596(19) 0.48638(16) 0.40921(16) 0.0294(4) Uani 1 1 d .
C34 C 0.3181(2) 0.54284(19) 0.36255(19) 0.0364(5) Uani 1 1 d .
H34 H 0.352784 0.567912 0.292909 0.044 Uiso 1 1 calc R
C35 C 0.3784(2) 0.5620(2) 0.4192(2) 0.0475(6) Uani 1 1 d .
H35 H 0.452817 0.599640 0.386824 0.057 Uiso 1 1 calc R
C36 C 0.3288(3) 0.5257(3) 0.5227(2) 0.0523(7) Uani 1 1 d .
H36 H 0.370242 0.537941 0.559985 0.063 Uiso 1 1 calc R
C37 C 0.2174(2) 0.4711(2) 0.5705(2) 0.0465(6) Uani 1 1 d .
H37 H 0.183352 0.446910 0.640099 0.056 Uiso 1 1 calc R
C38 C 0.1557(2) 0.45200(19) 0.51453(18) 0.0359(5) Uani 1 1 d .
H38 H 0.080164 0.415977 0.547449 0.043 Uiso 1 1 calc R
C39 C 0.14545(18) 0.53733(15) 0.17879(15) 0.0257(4) Uani 1 1 d .
C40 C 0.0626(2) 0.60964(17) 0.19157(19) 0.0354(5) Uani 1 1 d .
H40 H 0.042228 0.622055 0.249697 0.042 Uiso 1 1 calc R
C41 C 0.0105(2) 0.6630(2) 0.1179(2) 0.0496(7) Uani 1 1 d .
H41 H -0.044849 0.710280 0.127961 0.060 Uiso 1 1 calc R
C42 C 0.0391(3) 0.6474(2) 0.0307(2) 0.0525(7) Uani 1 1 d .
H42 H 0.003649 0.683602 -0.017898 0.063 Uiso 1 1 calc R
C43 C 0.1214(2) 0.5768(2) 0.01640(18) 0.0423(6) Uani 1 1 d .
H43 H 0.140939 0.565439 -0.042259 0.051 Uiso 1 1 calc R
C44 C 0.1749(2) 0.52291(17) 0.08810(16) 0.0313(4) Uani 1 1 d .
H44 H 0.231008 0.476606 0.076543 0.038 Uiso 1 1 calc R
C45 C 0.14259(18) 0.46028(16) 0.35269(15) 0.0266(4) Uani 1 1 d .
H45 H 0.054309 0.466706 0.373339 0.032 Uiso 1 1 calc R
O1 O 0.3700(5) 0.8556(3) 0.1678(3) 0.1217(14) Uani 1 1 d .
C46 C 0.5821(8) 0.8639(5) 0.1195(6) 0.147(3) Uani 1 1 d .
H46A H 0.590108 0.900263 0.049954 0.221 Uiso 1 1 calc GR
H46B H 0.649206 0.822131 0.124780 0.221 Uiso 1 1 calc GR
H46C H 0.582022 0.910693 0.149694 0.221 Uiso 1 1 calc GR
C47 C 0.4659(8) 0.8002(5) 0.1724(5) 0.126(2) Uani 1 1 d .
H47A H 0.466307 0.752762 0.142066 0.151 Uiso 1 1 calc R
H47B H 0.459049 0.762100 0.242234 0.151 Uiso 1 1 calc R
C48 C 0.2571(7) 0.7972(4) 0.2060(4) 0.122(2) Uani 1 1 d .
H48A H 0.242069 0.753656 0.276123 0.146 Uiso 1 1 calc R
H48B H 0.263107 0.754801 0.169264 0.146 Uiso 1 1 calc R
C49 C 0.1520(11) 0.8619(5) 0.1969(7) 0.191(5) Uani 1 1 d .
H49A H 0.158166 0.895007 0.127387 0.287 Uiso 1 1 calc GR
H49B H 0.153568 0.911343 0.223571 0.287 Uiso 1 1 calc GR
H49C H 0.076828 0.820762 0.233923 0.287 Uiso 1 1 calc GR

loop_
_atom_site_aniso_label
_atom_site_aniso_U_11
_atom_site_aniso_U_22
_atom_site_aniso_U_33
_atom_site_aniso_U_23
_atom_site_aniso_U_13
_atom_site_aniso_U_12
Cr1 0.01908(16) 0.02192(17) 0.02118(17) -0.00488(12) -0.00749(12) -0.00023(11)
P1 0.0199(2) 0.0232(2) 0.0248(3) -0.00532(19) -0.00856(19) 0.00006(18)
N1 0.0258(8) 0.0244(8) 0.0240(8) -0.0079(7) -0.0089(6) 0.0024(6)
C1 0.0234(9) 0.0279(10) 0.0336(11) -0.0117(8) -0.0102(8) 0.0047(7)
C2 0.0274(10) 0.0357(11) 0.0401(12) -0.0160(10) -0.0063(9) -0.0001(9)
C3 0.0355(12) 0.0510(15) 0.0529(16) -0.0281(13) 0.0015(11) 0.0025(11)
C4 0.0435(14) 0.0520(16) 0.075(2) -0.0430(16) -0.0034(14) 0.0066(12)
C5 0.0371(12) 0.0342(12) 0.0710(18) -0.0287(13) -0.0109(12) 0.0038(10)
C6 0.0250(9) 0.0271(10) 0.0442(12) -0.0124(9) -0.0121(9) 0.0050(8)
C7 0.0279(10) 0.0211(9) 0.0416(12) -0.0059(9) -0.0131(9) 0.0014(8)
C8 0.0224(9) 0.0214(9) 0.0262(9) -0.0028(7) -0.0094(7) -0.0026(7)
C9 0.0232(9) 0.0222(9) 0.0250(9) -0.0046(7) -0.0091(7) -0.0026(7)
C10 0.0215(9) 0.0247(9) 0.0274(10) -0.0052(8) -0.0097(7) -0.0028(7)
C11 0.0225(9) 0.0287(10) 0.0255(10) -0.0057(8) -0.0052(7) -0.0056(7)
C12 0.0262(9) 0.0250(9) 0.0255(10) -0.0029(8) -0.0094(8) -0.0049(7)
C13 0.0225(9) 0.0257(9) 0.0255(9) -0.0091(8) -0.0044(7) -0.0009(7)
C14 0.0311(10) 0.0333(11) 0.0283(10) -0.0097(9) -0.0097(8) -0.0045(8)
C15 0.0402(12) 0.0464(14) 0.0355(12) -0.0137(11) -0.0109(10) -0.0140(10)
C16 0.0452(13) 0.0375(12) 0.0332(12) -0.0082(10) -0.0028(10) -0.0166(10)
C17 0.0418(12) 0.0325(11) 0.0279(11) -0.0023(9) -0.0055(9) -0.0028(9)
C18 0.0268(10) 0.0341(11) 0.0289(10) -0.0066(9) -0.0082(8) -0.0007(8)
C19 0.0230(9) 0.0281(10) 0.0313(10) -0.0019(8) -0.0130(8) -0.0043(7)
C20 0.0364(11) 0.0429(13) 0.0319(11) -0.0067(10) -0.0156(9) -0.0030(10)
C21 0.0518(15) 0.0625(17) 0.0337(13) -0.0063(12) -0.0212(12) -0.0106(13)
C22 0.0595(17) 0.0555(17) 0.0470(16) 0.0080(13) -0.0369(14) -0.0138(14)
C23 0.0514(15) 0.0377(13) 0.071(2) 0.0003(13) -0.0432(15) 0.0021(11)
C24 0.0307(11) 0.0337(11) 0.0485(14) -0.0055(10) -0.0223(10) 0.0006(9)
C25 0.0252(9) 0.0305(10) 0.0360(11) -0.0066(9) -0.0141(9) 0.0024(8)
C26 0.0306(11) 0.0444(13) 0.0442(13) -0.0079(11) -0.0218(10) -0.0019(9)
C27 0.0279(10) 0.0436(13) 0.0327(11) -0.0143(10) -0.0012(9) -0.0052(9)
C28 0.0381(14) 0.084(2) 0.0537(17) -0.0380(17) 0.0157(12) -0.0271(14)
C29 0.0399(12) 0.0351(11) 0.0258(10) -0.0012(9) -0.0142(9) -0.0066(9)
C30 0.075(2) 0.0391(14) 0.0383(14) 0.0087(11) -0.0263(14) -0.0162(13)
C31 0.0322(10) 0.0291(10) 0.0248(10) -0.0074(8) -0.0090(8) -0.0033(8)
C32 0.0546(15) 0.0408(13) 0.0385(13) -0.0195(11) -0.0118(11) -0.0058(11)
C33 0.0288(10) 0.0327(10) 0.0313(11) -0.0168(9) -0.0112(8) 0.0050(8)
C34 0.0346(11) 0.0412(12) 0.0365(12) -0.0196(10) -0.0096(9) -0.0005(9)
C35 0.0367(12) 0.0612(17) 0.0567(16) -0.0345(14) -0.0149(12) -0.0048(11)
C36 0.0449(14) 0.081(2) 0.0577(17) -0.0475(17) -0.0268(13) 0.0100(14)
C37 0.0440(13) 0.0712(18) 0.0351(13) -0.0313(13) -0.0147(11) 0.0097(12)
C38 0.0313(11) 0.0476(13) 0.0314(11) -0.0198(10) -0.0087(9) 0.0035(9)
C39 0.0248(9) 0.0210(9) 0.0279(10) -0.0045(7) -0.0100(8) -0.0026(7)
C40 0.0342(11) 0.0286(10) 0.0386(12) -0.0090(9) -0.0117(9) 0.0047(9)
C41 0.0379(13) 0.0413(14) 0.0563(17) -0.0036(12) -0.0204(12) 0.0126(11)
C42 0.0414(13) 0.0580(17) 0.0442(15) 0.0041(12) -0.0263(12) 0.0018(12)
C43 0.0447(13) 0.0479(14) 0.0270(11) -0.0022(10) -0.0151(10) -0.0122(11)
C44 0.0330(10) 0.0293(10) 0.0265(10) -0.0053(8) -0.0093(8) -0.0050(8)
C45 0.0240(9) 0.0302(10) 0.0257(10) -0.0115(8) -0.0077(8) 0.0016(7)
O1 0.176(4) 0.089(3) 0.098(3) -0.043(2) -0.031(3) -0.010(3)
C46 0.176(7) 0.102(4) 0.140(6) -0.063(4) 0.001(5) -0.010(5)
C47 0.184(7) 0.078(3) 0.108(4) -0.044(3) -0.031(5) 0.020(4)
C48 0.196(7) 0.082(3) 0.087(4) -0.037(3) -0.034(4) -0.022(4)
C49 0.310(14) 0.077(4) 0.188(9) -0.071(5) -0.061(9) 0.009(6)

loop_
_atom_type_symbol
_atom_type_description
_atom_type_scat_dispersion_real
_atom_type_scat_dispersion_imag
_atom_type_scat_source
C C 0.0033 0.0016 'International Tables Vol C Tables 4.2.6.8 and 6.1.1.4'
H H 0.0000 0.0000 'International Tables Vol C Tables 4.2.6.8 and 6.1.1.4'
Cr Cr 0.3209 0.6236 'International Tables Vol C Tables 4.2.6.8 and 6.1.1.4'
N N 0.0061 0.0033 'International Tables Vol C Tables 4.2.6.8 and 6.1.1.4'
O O 0.0106 0.0060 'International Tables Vol C Tables 4.2.6.8 and 6.1.1.4'
P P 0.1023 0.0942 'International Tables Vol C Tables 4.2.6.8 and 6.1.1.4'

loop_
_geom_angle_atom_site_label_1
_geom_angle_atom_site_label_2
_geom_angle_atom_site_label_3
_geom_angle
N1 Cr1 P1 98.89(5)
N1 Cr1 C8 157.33(7)
N1 Cr1 C9 121.58(7)
N1 Cr1 C10 105.98(7)
N1 Cr1 C11 121.01(7)
N1 Cr1 C12 156.24(8)
N1 Cr1 C45 40.82(7)
C8 Cr1 P1 85.51(5)
C8 Cr1 C9 37.09(7)
C8 Cr1 C10 61.63(7)
C8 Cr1 C11 61.86(7)
C8 Cr1 C12 37.27(7)
C9 Cr1 P1 107.11(5)
C10 Cr1 P1 143.55(6)
C10 Cr1 C9 36.72(7)
C11 Cr1 P1 138.88(6)
C11 Cr1 C9 61.81(7)
C11 Cr1 C10 37.12(7)
C12 Cr1 P1 102.13(5)
C12 Cr1 C9 61.95(7)
C12 Cr1 C10 61.66(7)
C12 Cr1 C11 36.81(7)
C45 Cr1 P1 110.69(6)
C45 Cr1 C8 156.03(8)
C45 Cr1 C9 140.29(8)
C45 Cr1 C10 105.54(8)
C45 Cr1 C11 95.41(8)
C45 Cr1 C12 119.49(8)
C1 P1 Cr1 109.83(7)
C13 P1 Cr1 119.37(7)
C13 P1 C1 103.40(9)
C13 P1 C19 104.80(9)
C19 P1 Cr1 113.59(7)
C19 P1 C1 104.41(10)
C39 N1 Cr1 129.06(13)
C39 N1 C45 122.05(17)
C45 N1 Cr1 74.06(11)
C2 C1 P1 120.30(17)
C2 C1 C6 119.4(2)
C6 C1 P1 120.25(16)
C3 C2 C1 121.3(2)
C4 C3 C2 119.4(2)
C3 C4 C5 119.9(2)
C4 C5 C6 121.5(2)
C1 C6 C7 122.5(2)
C5 C6 C1 118.4(2)
C5 C6 C7 119.0(2)
C6 C7 C8 117.98(17)
C7 C8 Cr1 125.76(13)
C9 C8 Cr1 72.74(11)
C9 C8 C7 126.94(19)
C9 C8 C12 108.57(17)
C12 C8 Cr1 72.12(11)
C12 C8 C7 124.22(18)
C8 C9 Cr1 70.16(11)
C8 C9 C31 126.44(18)
C10 C9 Cr1 71.27(11)
C10 C9 C8 107.27(17)
C10 C9 C31 126.29(18)
C31 C9 Cr1 124.34(13)
C9 C10 Cr1 72.01(11)
C9 C10 C11 108.53(17)
C9 C10 C25 125.42(19)
C11 C10 Cr1 71.34(11)
C11 C10 C25 125.86(19)
C25 C10 Cr1 126.50(14)
C10 C11 Cr1 71.55(11)
C10 C11 C27 125.8(2)
C12 C11 Cr1 71.54(11)
C12 C11 C10 107.91(18)
C12 C11 C27 126.2(2)
C27 C11 Cr1 125.25(15)
C8 C12 Cr1 70.61(11)
C8 C12 C29 125.84(19)
C11 C12 Cr1 71.66(11)
C11 C12 C8 107.70(18)
C11 C12 C29 126.4(2)
C29 C12 Cr1 126.03(14)
C14 C13 P1 122.20(16)
C18 C13 P1 118.23(16)
C18 C13 C14 119.53(19)
C15 C14 C13 120.1(2)
C16 C15 C14 119.9(2)
C17 C16 C15 120.1(2)
C16 C17 C18 120.4(2)
C17 C18 C13 119.9(2)
C20 C19 P1 117.96(17)
C20 C19 C24 119.4(2)
C24 C19 P1 122.60(19)
C21 C20 C19 120.8(3)
C22 C21 C20 119.8(3)
C21 C22 C23 120.0(2)
C22 C23 C24 120.4(3)
C19 C24 C23 119.7(3)
C10 C25 C26 111.59(18)
C11 C27 C28 113.0(2)
C12 C29 C30 112.3(2)
C9 C31 C32 113.39(18)
C34 C33 C38 117.5(2)
C34 C33 C45 122.4(2)
C38 C33 C45 120.0(2)
C35 C34 C33 120.8(2)
C36 C35 C34 120.8(2)
C37 C36 C35 119.5(2)
C36 C37 C38 120.2(2)
C37 C38 C33 121.1(2)
N1 C39 C40 122.9(2)
N1 C39 C44 119.77(19)
C40 C39 C44 117.4(2)
C41 C40 C39 120.5(2)
C42 C41 C40 121.4(2)
C41 C42 C43 118.9(2)
C44 C43 C42 120.9(2)
C43 C44 C39 120.8(2)
N1 C45 Cr1 65.11(10)
N1 C45 C33 120.54(18)
C33 C45 Cr1 117.03(14)
C47 O1 C48 113.5(5)
O1 C47 C46 111.4(6)
O1 C48 C49 112.1(6)

loop_
_geom_bond_atom_site_label_1
_geom_bond_atom_site_label_2
_geom_bond_distance
Cr1 P1 2.4354(5)
Cr1 N1 1.9555(17)
Cr1 C8 2.234(2)
Cr1 C9 2.2677(19)
Cr1 C10 2.2580(19)
Cr1 C11 2.2552(19)
Cr1 C12 2.254(2)
Cr1 C45 2.073(2)
P1 C1 1.833(2)
P1 C13 1.820(2)
P1 C19 1.833(2)
N1 C39 1.380(3)
N1 C45 1.409(3)
C1 C2 1.399(3)
C1 C6 1.410(3)
C2 C3 1.388(3)
C3 C4 1.385(4)
C4 C5 1.393(4)
C5 C6 1.396(3)
C6 C7 1.516(3)
C7 C8 1.517(3)
C8 C9 1.432(3)
C8 C12 1.434(3)
C9 C10 1.426(3)
C9 C31 1.506(3)
C10 C11 1.436(3)
C10 C25 1.505(3)
C11 C12 1.423(3)
C11 C27 1.506(3)
C12 C29 1.512(3)
C13 C14 1.399(3)
C13 C18 1.394(3)
C14 C15 1.391(3)
C15 C16 1.386(4)
C16 C17 1.386(4)
C17 C18 1.388(3)
C19 C20 1.389(3)
C19 C24 1.392(3)
C20 C21 1.388(3)
C21 C22 1.381(5)
C22 C23 1.386(5)
C23 C24 1.394(4)
C25 C26 1.536(3)
C27 C28 1.519(3)
C29 C30 1.530(3)
C31 C32 1.524(3)
C33 C34 1.399(3)
C33 C38 1.407(3)
C33 C45 1.470(3)
C34 C35 1.395(3)
C35 C36 1.382(4)
C36 C37 1.380(4)
C37 C38 1.397(3)
C39 C40 1.402(3)
C39 C44 1.415(3)
C40 C41 1.392(4)
C41 C42 1.373(5)
C42 C43 1.384(4)
C43 C44 1.383(3)
O1 C47 1.334(8)
O1 C48 1.430(8)
C46 C47 1.484(9)
C48 C49 1.498(12)

loop_
_platon_squeeze_void_nr
_platon_squeeze_void_average_x
_platon_squeeze_void_average_y
_platon_squeeze_void_average_z
_platon_squeeze_void_volume
_platon_squeeze_void_count_electrons
_platon_squeeze_void_content
1 0.000 0.000 0.000 256 15 ' '
